data_2228030
loop_
_publ_author_name
'Hatefi, Mehdi'
'Sheikhshoaie, Iran'
'Mirkhani, Valiollah'
'Moghadam, Majid'
'Kia, Reza'

_publ_section_title
;
 Dioxidobis{2-[(<i>E</i>)-<i>p</i>-tolyliminomethyl]phenolato}molybdenum(VI)
;
_journal_coeditor_code TK2696
_journal_issue 9
_journal_name_full 'Acta Crystallographica Section E'
_journal_page_first m1137
_journal_paper_doi 10.1107/S1600536810032836
_journal_volume 66
_journal_year 2010
_chemical_formula_iupac '[Mo (C14 H12 N O)2 O2]'
_chemical_formula_moiety 'C28 H24 Mo N2 O4'
_chemical_formula_sum 'C28 H24 Mo N2 O4'
_chemical_formula_weight 548.43
_chemical_name_systematic
;
Dioxidobis{2-[(<i>E</i>)-<i>p</i>-tolyliminomethyl]phenolato}molybdenum(VI)
;
_space_group_IT_number 15
_symmetry_cell_setting monoclinic
_symmetry_space_group_name_Hall '-C 2yc'
_symmetry_space_group_name_H-M 'C 1 2/c 1'
_atom_sites_solution_hydrogens geom
_atom_sites_solution_primary direct
_atom_sites_solution_secondary difmap
_audit_creation_method SHELXL-97
_cell_angle_alpha 90.00
_cell_angle_beta 116.94(2)
_cell_angle_gamma 90.00
_cell_formula_units_Z 4
_cell_length_a 26.375(8)
_cell_length_b 6.8095(8)
_cell_length_c 15.648(10)
_cell_measurement_reflns_used 2560
_cell_measurement_temperature 296(2)
_cell_measurement_theta_max 29.55
_cell_measurement_theta_min 1.705
_cell_volume 2505.4(19)
_computing_cell_refinement 'X-AREA (Stoe & Cie, 2005)'
_computing_data_collection 'X-AREA (Stoe & Cie, 2005)'
_computing_data_reduction 'X-AREA (Stoe & Cie, 2005)'
_computing_molecular_graphics 'SHELXTL (Sheldrick, 2008)'
_computing_publication_material 'SHELXTL (Sheldrick, 2008) and PLATON (Spek, 2009)'
_computing_structure_refinement 'SHELXTL (Sheldrick, 2008)'
_computing_structure_solution 'SHELXTL (Sheldrick, 2008)'
_diffrn_ambient_temperature 296(2)
_diffrn_detector_area_resol_mean '0.15 mm'
_diffrn_measured_fraction_theta_full 0.859
_diffrn_measured_fraction_theta_max 0.859
_diffrn_measurement_device_type 'Stoe IPDS II'
_diffrn_measurement_method '\f and \w scans'
_diffrn_radiation_monochromator graphite
_diffrn_radiation_source 'fine-focus sealed tube'
_diffrn_radiation_type MoK\a
_diffrn_radiation_wavelength 0.71073
_diffrn_reflns_av_R_equivalents 0.1437
_diffrn_reflns_av_sigmaI/netI 0.3317
_diffrn_reflns_limit_h_max 22
_diffrn_reflns_limit_h_min -31
_diffrn_reflns_limit_k_max 8
_diffrn_reflns_limit_k_min -7
_diffrn_reflns_limit_l_max 18
_diffrn_reflns_limit_l_min -18
_diffrn_reflns_number 4305
_diffrn_reflns_theta_full 25.50
_diffrn_reflns_theta_max 25.50
_diffrn_reflns_theta_min 2.64
_diffrn_standards_number 0
_exptl_absorpt_coefficient_mu 0.560
_exptl_absorpt_correction_T_max 0.9566
_exptl_absorpt_correction_T_min 0.8915
_exptl_absorpt_correction_type multi-scan
_exptl_absorpt_process_details '(MULABs in PLATON; Blessing, 1995)'
_exptl_crystal_colour Colourless
_exptl_crystal_density_diffrn 1.454
_exptl_crystal_density_method 'not measured'
_exptl_crystal_description Block
_exptl_crystal_F_000 1120
_exptl_crystal_size_max 0.21
_exptl_crystal_size_mid 0.11
_exptl_crystal_size_min 0.08
_refine_diff_density_max 0.549
_refine_diff_density_min -0.810
_refine_ls_extinction_method none
_refine_ls_goodness_of_fit_ref 0.828
_refine_ls_hydrogen_treatment constr
_refine_ls_matrix_type full
_refine_ls_number_parameters 124
_refine_ls_number_reflns 2006
_refine_ls_number_restraints 0
_refine_ls_restrained_S_all 0.828
_refine_ls_R_factor_all 0.2205
_refine_ls_R_factor_gt 0.0785
_refine_ls_shift/su_max 0.000
_refine_ls_shift/su_mean 0.000
_refine_ls_structure_factor_coef Fsqd
_refine_ls_weighting_details 'calc w=1/[\s^2^(Fo^2^)+(0.0476P)^2^] where P=(Fo^2^+2Fc^2^)/3'
_refine_ls_weighting_scheme calc
_refine_ls_wR_factor_gt 0.1319
_refine_ls_wR_factor_ref 0.1684
_reflns_number_gt 761
_reflns_number_total 2006
_reflns_threshold_expression I>2\s(I)
_cod_data_source_file tk2696.cif
_cod_data_source_block I
_cod_original_cell_volume 2505.4(18)
_cod_original_sg_symbol_H-M 'C 2/c'
_cod_database_code 2228030
_cod_database_fobs_code 2228030

loop_
_symmetry_equiv_pos_as_xyz
'x, y, z'
'-x, y, -z+1/2'
'x+1/2, y+1/2, z'
'-x+1/2, y+1/2, -z+1/2'
'-x, -y, -z'
'x, -y, z-1/2'
'-x+1/2, -y+1/2, -z'
'x+1/2, -y+1/2, z-1/2'

loop_
_atom_site_type_symbol
_atom_site_label
_atom_site_fract_x
_atom_site_fract_y
_atom_site_fract_z
_atom_site_U_iso_or_equiv
_atom_site_adp_type
_atom_site_calc_flag
_atom_site_refinement_flags
_atom_site_occupancy
_atom_site_disorder_assembly
_atom_site_disorder_group
Mo Mo1 0.0000 -0.2892(2) 0.2500 0.0502(7) Uani d S 1 . .
O O1 -0.0423(3) -0.2223(11) 0.3209(4) 0.053(2) Uani d . 1 . .
O O2 -0.0486(4) -0.4409(11) 0.1680(6) 0.079(3) Uani d . 1 . .
N N1 0.0559(5) -0.0212(13) 0.3428(5) 0.037(3) Uani d . 1 . .
C C1 -0.0533(6) -0.061(2) 0.3573(8) 0.0479(18) Uani d . 1 . .
C C2 -0.1029(5) -0.0625(17) 0.3693(7) 0.0479(18) Uani d . 1 . .
H H2A -0.1260 -0.1733 0.3541 0.057 Uiso calc R 1 . .
C C3 -0.1165(5) 0.1058(16) 0.4047(7) 0.0479(18) Uani d . 1 . .
H H3A -0.1493 0.1052 0.4127 0.057 Uiso calc R 1 . .
C C4 -0.0846(5) 0.2697(19) 0.4278(6) 0.0479(18) Uani d . 1 . .
H H4A -0.0957 0.3798 0.4503 0.057 Uiso calc R 1 . .
C C5 -0.0345(5) 0.2726(19) 0.4176(6) 0.054(4) Uani d . 1 . .
H H5A -0.0118 0.3845 0.4333 0.065 Uiso calc R 1 . .
C C6 -0.0187(5) 0.1007(18) 0.3827(6) 0.037(3) Uani d . 1 . .
C C7 0.0360(5) 0.1081(16) 0.3804(6) 0.041(3) Uani d . 1 . .
H H7A 0.0589 0.2167 0.4087 0.049 Uiso calc R 1 . .
C C8 0.1129(6) 0.013(2) 0.3551(7) 0.044(3) Uani d . 1 . .
C C9 0.1308(6) 0.198(2) 0.3415(7) 0.063(2) Uani d . 1 . .
H H9A 0.1063 0.3049 0.3253 0.075 Uiso calc R 1 . .
C C10 0.1856(6) 0.219(2) 0.3524(7) 0.067(4) Uani d . 1 . .
H H10A 0.1972 0.3429 0.3429 0.081 Uiso calc R 1 . .
C C11 0.2243(6) 0.063(2) 0.3771(8) 0.063(2) Uani d . 1 . .
C C12 0.2048(6) -0.115(2) 0.3891(7) 0.063(2) Uani d . 1 . .
H H12A 0.2294 -0.2217 0.4054 0.075 Uiso calc R 1 . .
C C13 0.1500(5) -0.144(2) 0.3781(7) 0.063(2) Uani d . 1 . .
H H13A 0.1384 -0.2690 0.3861 0.075 Uiso calc R 1 . .
C C14 0.2838(6) 0.095(3) 0.3862(11) 0.120(6) Uani d . 1 . .
H H14A 0.3085 -0.0083 0.4239 0.181 Uiso calc R 1 . .
H H14B 0.2984 0.2193 0.4169 0.181 Uiso calc R 1 . .
H H14C 0.2821 0.0955 0.3236 0.181 Uiso calc R 1 . .

loop_
_atom_site_aniso_label
_atom_site_aniso_U_11
_atom_site_aniso_U_22
_atom_site_aniso_U_33
_atom_site_aniso_U_12
_atom_site_aniso_U_13
_atom_site_aniso_U_23
Mo1 0.0830(15) 0.0203(8) 0.0809(12) 0.000 0.0666(11) 0.000
O1 0.056(6) 0.046(5) 0.080(5) 0.015(5) 0.050(5) 0.018(5)
O2 0.110(10) 0.039(5) 0.138(8) -0.036(6) 0.099(7) -0.043(5)
N1 0.045(9) 0.033(6) 0.037(6) 0.027(6) 0.022(6) 0.014(4)
C1 0.043(5) 0.055(4) 0.049(4) 0.005(4) 0.024(4) 0.007(3)
C2 0.043(5) 0.055(4) 0.049(4) 0.005(4) 0.024(4) 0.007(3)
C3 0.043(5) 0.055(4) 0.049(4) 0.005(4) 0.024(4) 0.007(3)
C4 0.043(5) 0.055(4) 0.049(4) 0.005(4) 0.024(4) 0.007(3)
C5 0.064(10) 0.060(9) 0.034(6) 0.006(9) 0.018(6) -0.006(6)
C6 0.031(9) 0.064(9) 0.017(6) 0.010(7) 0.012(6) 0.002(6)
C7 0.053(11) 0.037(7) 0.029(6) 0.010(7) 0.015(7) 0.018(5)
C8 0.029(9) 0.075(10) 0.034(7) 0.010(8) 0.020(6) 0.004(6)
C9 0.053(6) 0.079(5) 0.062(4) 0.031(6) 0.031(4) 0.015(4)
C10 0.072(11) 0.063(9) 0.073(8) -0.010(10) 0.038(8) -0.020(8)
C11 0.053(6) 0.079(5) 0.062(4) 0.031(6) 0.031(4) 0.015(4)
C12 0.053(6) 0.079(5) 0.062(4) 0.031(6) 0.031(4) 0.015(4)
C13 0.053(6) 0.079(5) 0.062(4) 0.031(6) 0.031(4) 0.015(4)
C14 0.070(14) 0.165(18) 0.150(14) -0.014(12) 0.071(11) -0.031(12)

loop_
_atom_type_symbol
_atom_type_description
_atom_type_scat_dispersion_real
_atom_type_scat_dispersion_imag
_atom_type_scat_source
C C 0.0033 0.0016 'International Tables Vol C Tables 4.2.6.8 and 6.1.1.4'
H H 0.0000 0.0000 'International Tables Vol C Tables 4.2.6.8 and 6.1.1.4'
N N 0.0061 0.0033 'International Tables Vol C Tables 4.2.6.8 and 6.1.1.4'
O O 0.0106 0.0060 'International Tables Vol C Tables 4.2.6.8 and 6.1.1.4'
Mo Mo -1.6832 0.6857 'International Tables Vol C Tables 4.2.6.8 and 6.1.1.4'

loop_
_geom_angle_atom_site_label_1
_geom_angle_atom_site_label_2
_geom_angle_atom_site_label_3
_geom_angle_site_symmetry_1
_geom_angle_site_symmetry_3
_geom_angle
_geom_angle_publ_flag
O2 Mo1 O2 . 2 104.8(6) ?
O2 Mo1 O1 . 2 98.2(3) ?
O2 Mo1 O1 2 2 98.2(4) ?
O2 Mo1 O1 . . 98.2(4) ?
O2 Mo1 O1 2 . 98.2(3) ?
O1 Mo1 O1 2 . 153.0(4) ?
O2 Mo1 N1 . . 167.6(4) ?
O2 Mo1 N1 2 . 87.6(3) ?
O1 Mo1 N1 2 . 79.2(3) ?
O1 Mo1 N1 . . 80.2(3) ?
O2 Mo1 N1 . 2 87.6(3) ?
O2 Mo1 N1 2 2 167.6(4) ?
O1 Mo1 N1 2 2 80.2(3) ?
O1 Mo1 N1 . 2 79.2(3) ?
N1 Mo1 N1 . 2 80.0(4) ?
C1 O1 Mo1 . . 136.7(7) ?
C7 N1 C8 . . 116.2(10) ?
C7 N1 Mo1 . . 122.2(9) ?
C8 N1 Mo1 . . 121.5(7) ?
O1 C1 C6 . . 122.9(12) ?
O1 C1 C2 . . 116.5(12) ?
C6 C1 C2 . . 120.6(12) ?
C3 C2 C1 . . 118.0(12) ?
C3 C2 H2A . . 121.0 ?
C1 C2 H2A . . 121.0 ?
C4 C3 C2 . . 123.4(12) ?
C4 C3 H3A . . 118.3 ?
C2 C3 H3A . . 118.3 ?
C3 C4 C5 . . 119.2(12) ?
C3 C4 H4A . . 120.4 ?
C5 C4 H4A . . 120.4 ?
C4 C5 C6 . . 119.0(12) ?
C4 C5 H5A . . 120.5 ?
C6 C5 H5A . . 120.5 ?
C1 C6 C5 . . 119.7(12) ?
C1 C6 C7 . . 123.9(11) ?
C5 C6 C7 . . 116.3(12) ?
N1 C7 C6 . . 126.5(11) ?
N1 C7 H7A . . 116.7 ?
C6 C7 H7A . . 116.7 ?
C13 C8 C9 . . 119.4(13) ?
C13 C8 N1 . . 118.7(12) ?
C9 C8 N1 . . 121.9(12) ?
C10 C9 C8 . . 118.9(14) ?
C10 C9 H9A . . 120.5 ?
C8 C9 H9A . . 120.5 ?
C9 C10 C11 . . 122.9(14) ?
C9 C10 H10A . . 118.6 ?
C11 C10 H10A . . 118.6 ?
C12 C11 C10 . . 116.2(14) ?
C12 C11 C14 . . 123.3(15) ?
C10 C11 C14 . . 120.5(14) ?
C11 C12 C13 . . 123.1(14) ?
C11 C12 H12A . . 118.4 ?
C13 C12 H12A . . 118.4 ?
C8 C13 C12 . . 119.5(13) ?
C8 C13 H13A . . 120.2 ?
C12 C13 H13A . . 120.2 ?
C11 C14 H14A . . 109.5 ?
C11 C14 H14B . . 109.5 ?
H14A C14 H14B . . 109.5 ?
C11 C14 H14C . . 109.5 ?
H14A C14 H14C . . 109.5 ?
H14B C14 H14C . . 109.5 ?

loop_
_geom_bond_atom_site_label_1
_geom_bond_atom_site_label_2
_geom_bond_site_symmetry_2
_geom_bond_distance
_geom_bond_publ_flag
Mo1 O2 . 1.694(9) ?
Mo1 O2 2 1.694(9) ?
Mo1 O1 2 1.950(6) ?
Mo1 O1 . 1.950(6) ?
Mo1 N1 . 2.382(9) ?
Mo1 N1 2 2.382(9) ?
O1 C1 . 1.330(12) ?
N1 C7 . 1.293(12) ?
N1 C8 . 1.446(14) ?
C1 C6 . 1.367(15) ?
C1 C2 . 1.405(16) ?
C2 C3 . 1.388(14) ?
C2 H2A . 0.9300 ?
C3 C4 . 1.344(14) ?
C3 H3A . 0.9300 ?
C4 C5 . 1.402(14) ?
C4 H4A . 0.9300 ?
C5 C6 . 1.432(14) ?
C5 H5A . 0.9300 ?
C6 C7 . 1.459(14) ?
C7 H7A . 0.9300 ?
C8 C13 . 1.385(15) ?
C8 C9 . 1.394(17) ?
C9 C10 . 1.384(15) ?
C9 H9A . 0.9300 ?
C10 C11 . 1.400(16) ?
C10 H10A . 0.9300 ?
C11 C12 . 1.363(17) ?
C11 C14 . 1.528(18) ?
C12 C13 . 1.391(16) ?
C12 H12A . 0.9300 ?
C13 H13A . 0.9300 ?
C14 H14A . 0.9600 ?
C14 H14B . 0.9600 ?
C14 H14C . 0.9600 ?

loop_
_geom_hbond_atom_site_label_D
_geom_hbond_atom_site_label_H
_geom_hbond_atom_site_label_A
_geom_hbond_site_symmetry_A
_geom_hbond_distance_DH
_geom_hbond_distance_HA
_geom_hbond_distance_DA
_geom_hbond_angle_DHA
_geom_hbond_publ_flag
C9 H9A O2 2_565 0.93 2.34 3.237(18) 163 y
C13 H13A O2 2_555 0.93 2.42 3.164(17) 136 y

loop_
_geom_torsion_atom_site_label_1
_geom_torsion_atom_site_label_2
_geom_torsion_atom_site_label_3
_geom_torsion_atom_site_label_4
_geom_torsion_site_symmetry_1
_geom_torsion_site_symmetry_2
_geom_torsion_site_symmetry_3
_geom_torsion_site_symmetry_4
_geom_torsion
_geom_torsion_publ_flag
O2 Mo1 O1 C1 . . . . -136.1(11) ?
O2 Mo1 O1 C1 2 . . . 117.6(11) ?
O1 Mo1 O1 C1 2 . . . -9.2(10) ?
N1 Mo1 O1 C1 . . . . 31.5(11) ?
N1 Mo1 O1 C1 2 . . . -50.1(11) ?
O2 Mo1 N1 C7 . . . . 62(2) ?
O2 Mo1 N1 C7 2 . . . -119.5(8) ?
O1 Mo1 N1 C7 2 . . . 141.7(8) ?
O1 Mo1 N1 C7 . . . . -20.8(7) ?
N1 Mo1 N1 C7 2 . . . 59.9(7) ?
O2 Mo1 N1 C8 . . . . -113.4(19) ?
O2 Mo1 N1 C8 2 . . . 64.6(8) ?
O1 Mo1 N1 C8 2 . . . -34.2(7) ?
O1 Mo1 N1 C8 . . . . 163.4(8) ?
N1 Mo1 N1 C8 2 . . . -116.0(8) ?
Mo1 O1 C1 C6 . . . . -25.2(17) ?
Mo1 O1 C1 C2 . . . . 155.2(7) ?
O1 C1 C2 C3 . . . . -178.3(9) ?
C6 C1 C2 C3 . . . . 2.1(16) ?
C1 C2 C3 C4 . . . . 0.0(16) ?
C2 C3 C4 C5 . . . . -1.0(15) ?
C3 C4 C5 C6 . . . . 0.1(14) ?
O1 C1 C6 C5 . . . . 177.4(9) ?
C2 C1 C6 C5 . . . . -3.0(15) ?
O1 C1 C6 C7 . . . . -5.2(16) ?
C2 C1 C6 C7 . . . . 174.4(9) ?
C4 C5 C6 C1 . . . . 1.9(14) ?
C4 C5 C6 C7 . . . . -175.7(8) ?
C8 N1 C7 C6 . . . . -176.2(9) ?
Mo1 N1 C7 C6 . . . . 7.8(13) ?
C1 C6 C7 N1 . . . . 10.1(16) ?
C5 C6 C7 N1 . . . . -172.5(9) ?
C7 N1 C8 C13 . . . . 137.6(10) ?
Mo1 N1 C8 C13 . . . . -46.3(11) ?
C7 N1 C8 C9 . . . . -44.5(13) ?
Mo1 N1 C8 C9 . . . . 131.6(9) ?
C13 C8 C9 C10 . . . . -0.7(15) ?
N1 C8 C9 C10 . . . . -178.7(8) ?
C8 C9 C10 C11 . . . . -0.3(16) ?
C9 C10 C11 C12 . . . . 0.8(16) ?
C9 C10 C11 C14 . . . . 178.8(10) ?
C10 C11 C12 C13 . . . . -0.2(17) ?
C14 C11 C12 C13 . . . . -178.1(11) ?
C9 C8 C13 C12 . . . . 1.3(15) ?
N1 C8 C13 C12 . . . . 179.3(9) ?
C11 C12 C13 C8 . . . . -0.9(16) ?
